data_4124573
loop_
_publ_author_name
'Blake, Matthew P.'
'Kaltsoyannis, Nikolas'
'Mountford, Philip'

_publ_section_title
;
 Probing the Limits of Alkaline Earth-Transition Metal Bonding: An
 Experimental and Computational Study.
;
_journal_issue 38
_journal_name_full 'Journal of the American Chemical Society'
_journal_page_first 12352
_journal_page_last 12368
_journal_paper_doi 10.1021/jacs.5b07866
_journal_volume 137
_journal_year 2015
_chemical_formula_moiety 'C36 H36 Fe4 Mg2 O10'
_chemical_formula_sum 'C36 H36 Fe4 Mg2 O10'
_chemical_formula_weight 900.67
_chemical_name_systematic
;
[MgFp2(THF)]2
;
_space_group_IT_number 2
_symmetry_cell_setting triclinic
_symmetry_space_group_name_Hall '-P 1'
_symmetry_space_group_name_H-M 'P -1'
_atom_sites_solution_hydrogens geom
_atom_sites_solution_primary direct
_atom_sites_solution_secondary difmap
_cell_angle_alpha 100.1094(11)
_cell_angle_beta 108.5431(11)
_cell_angle_gamma 104.9312(9)
_cell_formula_units_Z 1
_cell_length_a 8.5207(2)
_cell_length_b 9.3411(2)
_cell_length_c 12.5358(3)
_cell_measurement_reflns_used 2958
_cell_measurement_temperature 150
_cell_measurement_theta_max 27
_cell_measurement_theta_min 5
_cell_volume 877.18(4)
_computing_cell_refinement 'DENZO/SCALEPACK (Otwinowski & Minor, 1997)'
_computing_data_collection 'COLLECT (Nonius, 2001).'
_computing_data_reduction 'DENZO/SCALEPACK (Otwinowski & Minor, 1997)'
_computing_molecular_graphics 'CAMERON (Watkin et al., 1996)'
_computing_publication_material 'CRYSTALS (Betteridge et al., 2003)'
_computing_structure_refinement 'CRYSTALS (Betteridge et al., 2003)'
_computing_structure_solution 'Superflip (Palatinus & Chapuis, 2007)'
_diffrn_ambient_temperature 150
_diffrn_measured_fraction_theta_full 0.989
_diffrn_measured_fraction_theta_max 0.986
_diffrn_measurement_device Area
_diffrn_measurement_device_type 'Nonius KappaCCD'
_diffrn_measurement_method \w
_diffrn_radiation_monochromator graphite
_diffrn_radiation_type 'Mo K\a'
_diffrn_radiation_wavelength 0.71073
_diffrn_reflns_av_R_equivalents 0.014
_diffrn_reflns_limit_h_max 10
_diffrn_reflns_limit_h_min -11
_diffrn_reflns_limit_k_max 12
_diffrn_reflns_limit_k_min -12
_diffrn_reflns_limit_l_max 13
_diffrn_reflns_limit_l_min -16
_diffrn_reflns_number 6095
_diffrn_reflns_theta_full 25.816
_diffrn_reflns_theta_max 27.464
_diffrn_reflns_theta_min 5.183
_diffrn_standards_number 0
_exptl_absorpt_coefficient_mu 1.716
_exptl_absorpt_correction_T_max 0.71
_exptl_absorpt_correction_T_min 0.71
_exptl_absorpt_correction_type multi-scan
_exptl_absorpt_process_details 'DENZO/SCALEPACK (Otwinowski & Minor, 1997)'
_exptl_crystal_colour orange
_exptl_crystal_density_diffrn 1.705
_exptl_crystal_density_method 'not measured'
_exptl_crystal_description block
_exptl_crystal_F_000 460
_exptl_crystal_size_max 0.200
_exptl_crystal_size_mid 0.200
_exptl_crystal_size_min 0.200
_refine_diff_density_max 0.31
_refine_diff_density_min -0.34
_refine_ls_extinction_method None
_refine_ls_goodness_of_fit_ref 1.1201
_refine_ls_hydrogen_treatment constr
_refine_ls_matrix_type full
_refine_ls_number_parameters 235
_refine_ls_number_reflns 3537
_refine_ls_number_restraints 0
_refine_ls_R_factor_all 0.0273
_refine_ls_R_factor_gt 0.0241
_refine_ls_shift/su_max 0.0009565
_refine_ls_shift/su_mean 0.0000309
_refine_ls_structure_factor_coef F
_refine_ls_weighting_details
;
 Method, part 1, Chebychev polynomial, (Watkin, 1994, Prince, 1982) 
 [weight] = 1.0/[A~0~*T~0~(x)+A~1~*T~1~(x) ... +A~n-1~]*T~n-1~(x)] 
 where A~i~ are the Chebychev coefficients listed below and x= Fcalc/Fmax 
 Method = Robust Weighting (Prince, 1982) 
 W = [weight] * [1-(deltaF/6*sigmaF)^2^]^2^ 
 A~i~ are: 
 1.09 -0.788E-02 0.957 0.353E-01 0.352 
;
_refine_ls_weighting_scheme calc
_refine_ls_wR_factor_all 0.0261
_refine_ls_wR_factor_gt 0.0236
_refine_ls_wR_factor_ref 0.0233
_reflns_limit_h_max 10
_reflns_limit_h_min -11
_reflns_limit_k_max 11
_reflns_limit_k_min -12
_reflns_limit_l_max 16
_reflns_limit_l_min 0
_reflns_number_gt 3637
_reflns_number_total 3962
_reflns_threshold_expression I>2.0\s(I)
_oxford_diffrn_Wilson_B_factor 1.24
_oxford_diffrn_Wilson_scale 0.50
_oxford_refine_ls_r_factor_ref 0.0233
_oxford_refine_ls_scale 1.0494(10)
_oxford_reflns_number_all 3962
_oxford_reflns_threshold_expression_ref I>3.0\s(I)
_cod_data_source_file ja5b07866_si_002.cif
_cod_data_source_block compound_9
_cod_depositor_comments
;
The following automatic conversions were performed:

'_atom_sites_solution_primary' value 'Direct' changed to 'direct'
according to
/usr/data/users/saulius/crontab/automatic-downloads/current/ACS/lib/dictionaries/cif_core.dic
dictionary named 'cif_core.dic' version 2.4.2 from 2011-04-26.

Automatic conversion script
Id: cif_fix_values 3271 2015-04-21 07:52:19Z andrius 
;
_cod_original_sg_symbol_H-M 'P -1 '
_cod_database_code 4124573

loop_
_symmetry_equiv_pos_as_xyz
x,y,z
-x,-y,-z

loop_
_atom_site_label
_atom_site_type_symbol
_atom_site_fract_x
_atom_site_fract_y
_atom_site_fract_z
_atom_site_U_iso_or_equiv
_atom_site_occupancy
_atom_site_adp_type
Fe1 Fe 0.87721(3) 0.19652(2) 0.361775(17) 0.0154 1.0000 Uani
Fe2 Fe 0.48168(3) -0.30240(2) 0.257702(17) 0.0167 1.0000 Uani
Mg1 Mg 0.77595(6) -0.10430(5) 0.29038(4) 0.0156 1.0000 Uani
C1 C 0.95719(18) 0.16725(16) 0.49592(12) 0.0171 1.0000 Uani
C2 C 1.0470(2) 0.16218(17) 0.32478(12) 0.0211 1.0000 Uani
C3 C 0.6559(2) 0.17111(19) 0.21211(14) 0.0288 1.0000 Uani
C4 C 0.7988(2) 0.3034(2) 0.23016(14) 0.0269 1.0000 Uani
C5 C 0.8441(2) 0.40691(18) 0.34067(14) 0.0276 1.0000 Uani
C6 C 0.7302(2) 0.3369(2) 0.39166(14) 0.0290 1.0000 Uani
C7 C 0.6138(2) 0.1910(2) 0.31210(17) 0.0313 1.0000 Uani
C8 C 0.5591(2) -0.41713(18) 0.17707(13) 0.0223 1.0000 Uani
C9 C 0.4028(2) -0.22478(18) 0.14484(13) 0.0217 1.0000 Uani
C10 C 0.5741(2) -0.33516(18) 0.42560(13) 0.0237 1.0000 Uani
C11 C 0.4089(2) -0.45209(18) 0.35481(14) 0.0250 1.0000 Uani
C12 C 0.2824(2) -0.3800(2) 0.31991(14) 0.0275 1.0000 Uani
C13 C 0.3695(2) -0.2167(2) 0.36858(14) 0.0271 1.0000 Uani
C14 C 0.5499(2) -0.18946(18) 0.43487(13) 0.0246 1.0000 Uani
C15 C 0.7447(2) -0.1525(2) 0.03150(14) 0.0316 1.0000 Uani
C16 C 0.8273(3) -0.2185(2) -0.04639(16) 0.0401 1.0000 Uani
C17 C 0.8988(2) -0.3279(2) 0.01359(17) 0.0364 1.0000 Uani
C18 C 0.9615(2) -0.2434(2) 0.14151(16) 0.0361 1.0000 Uani
O1 O 1.02028(14) 0.15266(12) 0.59144(9) 0.0202 1.0000 Uani
O2 O 1.16215(15) 0.14137(15) 0.30086(10) 0.0309 1.0000 Uani
O3 O 0.34369(16) -0.17534(15) 0.06762(10) 0.0319 1.0000 Uani
O4 O 0.60507(18) -0.49808(14) 0.12160(10) 0.0317 1.0000 Uani
O5 O 0.84015(14) -0.16100(13) 0.14821(9) 0.0221 1.0000 Uani
H31 H 0.5978 0.0838 0.1439 0.0344 1.0000 Uiso
H41 H 0.8537 0.3209 0.1755 0.0319 1.0000 Uiso
H51 H 0.9332 0.5067 0.3736 0.0325 1.0000 Uiso
H61 H 0.7293 0.3809 0.4664 0.0345 1.0000 Uiso
H71 H 0.5218 0.1199 0.3244 0.0369 1.0000 Uiso
H101 H 0.6825 -0.3519 0.4612 0.0285 1.0000 Uiso
H111 H 0.3873 -0.5611 0.3346 0.0298 1.0000 Uiso
H121 H 0.1601 -0.4310 0.2732 0.0323 1.0000 Uiso
H131 H 0.3151 -0.1396 0.3603 0.0325 1.0000 Uiso
H141 H 0.6383 -0.0909 0.4784 0.0292 1.0000 Uiso
H151 H 0.7544 -0.0480 0.0322 0.0387 1.0000 Uiso
H152 H 0.6225 -0.2118 0.0049 0.0387 1.0000 Uiso
H161 H 0.9200 -0.1385 -0.0506 0.0474 1.0000 Uiso
H162 H 0.7431 -0.2709 -0.1241 0.0474 1.0000 Uiso
H171 H 0.9927 -0.3456 -0.0066 0.0435 1.0000 Uiso
H172 H 0.8090 -0.4253 -0.0064 0.0435 1.0000 Uiso
H181 H 1.0792 -0.1735 0.1693 0.0448 1.0000 Uiso
H182 H 0.9594 -0.3146 0.1883 0.0448 1.0000 Uiso

loop_
_atom_site_aniso_label
_atom_site_aniso_U_11
_atom_site_aniso_U_22
_atom_site_aniso_U_33
_atom_site_aniso_U_23
_atom_site_aniso_U_13
_atom_site_aniso_U_12
Fe1 0.01721(10) 0.01474(10) 0.01272(10) 0.00504(7) 0.00314(8) 0.00535(8)
Fe2 0.01644(10) 0.01710(10) 0.01443(10) 0.00423(7) 0.00447(8) 0.00393(8)
Mg1 0.0156(2) 0.0160(2) 0.0126(2) 0.00340(17) 0.00286(17) 0.00445(18)
C1 0.0163(6) 0.0151(6) 0.0191(7) 0.0031(5) 0.0061(5) 0.0061(5)
C2 0.0214(7) 0.0208(7) 0.0149(6) 0.0047(5) 0.0032(5) 0.0022(6)
C3 0.0272(8) 0.0260(8) 0.0214(7) 0.0027(6) -0.0063(6) 0.0124(7)
C4 0.0367(9) 0.0310(8) 0.0193(7) 0.0149(6) 0.0091(7) 0.0180(7)
C5 0.0381(9) 0.0169(7) 0.0253(8) 0.0081(6) 0.0057(7) 0.0119(7)
C6 0.0405(9) 0.0365(9) 0.0227(7) 0.0131(7) 0.0137(7) 0.0280(8)
C7 0.0218(8) 0.0361(9) 0.0430(10) 0.0218(8) 0.0109(7) 0.0154(7)
C8 0.0242(7) 0.0221(7) 0.0174(7) 0.0078(6) 0.0046(6) 0.0054(6)
C9 0.0184(7) 0.0238(7) 0.0213(7) 0.0049(6) 0.0073(6) 0.0057(6)
C10 0.0260(8) 0.0268(8) 0.0175(7) 0.0091(6) 0.0068(6) 0.0075(6)
C11 0.0310(8) 0.0223(7) 0.0211(7) 0.0086(6) 0.0117(6) 0.0042(6)
C12 0.0214(7) 0.0353(9) 0.0255(8) 0.0106(7) 0.0119(6) 0.0040(7)
C13 0.0321(9) 0.0333(8) 0.0233(7) 0.0097(6) 0.0156(7) 0.0152(7)
C14 0.0297(8) 0.0238(7) 0.0157(7) 0.0016(6) 0.0078(6) 0.0054(6)
C15 0.0378(9) 0.0409(10) 0.0167(7) 0.0106(7) 0.0085(7) 0.0151(8)
C16 0.0505(12) 0.0409(11) 0.0232(8) 0.0015(8) 0.0209(8) 0.0024(9)
C17 0.0291(9) 0.0395(10) 0.0338(9) -0.0060(8) 0.0150(8) 0.0076(8)
C18 0.0266(9) 0.0514(11) 0.0286(9) -0.0009(8) 0.0080(7) 0.0213(8)
O1 0.0224(5) 0.0246(5) 0.0140(5) 0.0069(4) 0.0041(4) 0.0112(4)
O2 0.0230(6) 0.0416(7) 0.0270(6) 0.0066(5) 0.0123(5) 0.0079(5)
O3 0.0302(6) 0.0423(7) 0.0265(6) 0.0189(5) 0.0078(5) 0.0153(5)
O4 0.0448(7) 0.0294(6) 0.0273(6) 0.0072(5) 0.0159(5) 0.0205(6)
O5 0.0209(5) 0.0289(6) 0.0149(5) 0.0031(4) 0.0055(4) 0.0096(4)

loop_
_atom_type_symbol
_atom_type_scat_dispersion_real
_atom_type_scat_dispersion_imag
_atom_type_scat_Cromer_Mann_a1
_atom_type_scat_Cromer_Mann_b1
_atom_type_scat_Cromer_Mann_a2
_atom_type_scat_Cromer_Mann_b2
_atom_type_scat_Cromer_Mann_a3
_atom_type_scat_Cromer_Mann_b3
_atom_type_scat_Cromer_Mann_a4
_atom_type_scat_Cromer_Mann_b4
_atom_type_scat_Cromer_Mann_c
_atom_type_scat_source
Fe 0.3463 0.8444 11.7695 4.7611 7.3573 0.3072 3.5222 15.3535 2.3045 76.8805 1.0369 'International Tables Vol C 4.2.6.8 and 6.1.1.4'
Mg 0.0486 0.0363 5.4204 2.8275 2.1735 79.2611 1.2269 0.3808 2.3073 7.1937 0.8584 'International Tables Vol C 4.2.6.8 and 6.1.1.4'
C 0.0033 0.0016 2.3100 20.8439 1.0200 10.2075 1.5886 0.5687 0.8650 51.6512 0.2156 'International Tables Vol C 4.2.6.8 and 6.1.1.4'
O 0.0106 0.0060 3.0485 13.2771 2.2868 5.7011 1.5463 0.3239 0.8670 32.9089 0.2508 'International Tables Vol C 4.2.6.8 and 6.1.1.4'
H 0.0000 0.0000 0.4930 10.5109 0.3229 26.1257 0.1402 3.1424 0.0408 57.7998 0.0030 'International Tables Vol C 4.2.6.8 and 6.1.1.4'

loop_
_geom_angle_atom_site_label_1
_geom_angle_site_symmetry_1
_geom_angle_atom_site_label_2
_geom_angle_atom_site_label_3
_geom_angle_site_symmetry_3
_geom_angle
_geom_angle_publ_flag
Mg1 . Fe1 C1 . 82.90(5) yes
Mg1 . Fe1 C2 . 76.64(5) yes
C1 . Fe1 C2 . 92.88(7) yes
Mg1 . Fe1 C3 . 84.39(5) yes
C1 . Fe1 C3 . 148.36(7) yes
C2 . Fe1 C3 . 112.14(7) yes
Mg1 . Fe1 C4 . 115.03(5) yes
C1 . Fe1 C4 . 161.74(7) yes
C2 . Fe1 C4 . 94.72(7) yes
C3 . Fe1 C4 . 39.33(7) yes
Mg1 . Fe1 C5 . 150.49(5) yes
C1 . Fe1 C5 . 122.48(6) yes
C2 . Fe1 C5 . 113.27(7) yes
C3 . Fe1 C5 . 66.10(6) yes
C4 . Fe1 C5 . 39.37(6) yes
Mg1 . Fe1 C6 . 128.60(6) yes
C1 . Fe1 C6 . 101.00(6) yes
C2 . Fe1 C6 . 152.22(7) yes
C3 . Fe1 C6 . 65.66(7) yes
C4 . Fe1 C6 . 65.65(6) yes
Mg1 . Fe1 C7 . 91.27(5) yes
C1 . Fe1 C7 . 112.75(7) yes
C2 . Fe1 C7 . 150.26(7) yes
C3 . Fe1 C7 . 38.75(7) yes
C4 . Fe1 C7 . 65.62(7) yes
C5 . Fe1 C6 . 39.25(7) yes
C5 . Fe1 C7 . 66.19(7) yes
C6 . Fe1 C7 . 39.58(7) yes
Mg1 . Fe2 C8 . 80.16(5) yes
Mg1 . Fe2 C9 . 82.85(5) yes
C8 . Fe2 C9 . 92.99(7) yes
Mg1 . Fe2 C10 . 93.71(4) yes
C8 . Fe2 C10 . 103.55(7) yes
C9 . Fe2 C10 . 162.31(7) yes
Mg1 . Fe2 C11 . 132.15(5) yes
C8 . Fe2 C11 . 98.61(7) yes
C9 . Fe2 C11 . 144.45(7) yes
C10 . Fe2 C11 . 39.54(6) yes
Mg1 . Fe2 C12 . 148.65(5) yes
C8 . Fe2 C12 . 126.44(7) yes
C9 . Fe2 C12 . 108.81(7) yes
C10 . Fe2 C12 . 66.18(6) yes
C11 . Fe2 C12 . 39.07(7) yes
Mg1 . Fe2 C13 . 110.87(5) yes
C8 . Fe2 C13 . 164.84(7) yes
C9 . Fe2 C13 . 98.58(7) yes
C10 . Fe2 C13 . 66.35(6) yes
C11 . Fe2 C13 . 66.34(6) yes
Mg1 . Fe2 C14 . 82.36(5) yes
C8 . Fe2 C14 . 137.34(7) yes
C9 . Fe2 C14 . 122.97(7) yes
C10 . Fe2 C14 . 39.39(6) yes
C11 . Fe2 C14 . 66.37(6) yes
C12 . Fe2 C13 . 40.02(7) yes
C12 . Fe2 C14 . 66.78(6) yes
C13 . Fe2 C14 . 39.80(7) yes
Fe1 . Mg1 Fe2 . 128.70(2) yes
Fe1 . Mg1 O1 2_756 102.23(3) yes
Fe2 . Mg1 O1 2_756 108.76(4) yes
Fe1 . Mg1 O5 . 107.34(4) yes
Fe2 . Mg1 O5 . 109.01(4) yes
O1 2_756 Mg1 O5 . 95.71(4) yes
Fe1 . C1 O1 . 176.89(13) yes
Fe1 . C2 O2 . 179.03(14) yes
Fe1 . C3 C4 . 69.34(9) yes
Fe1 . C3 C7 . 70.36(9) yes
C4 . C3 C7 . 107.73(14) yes
Fe1 . C3 H31 . 125.9 no
C4 . C3 H31 . 126.3 no
C7 . C3 H31 . 126.0 no
Fe1 . C4 C3 . 71.33(9) yes
Fe1 . C4 C5 . 70.75(9) yes
C3 . C4 C5 . 108.87(15) yes
Fe1 . C4 H41 . 125.2 no
C3 . C4 H41 . 125.6 no
C5 . C4 H41 . 125.6 no
Fe1 . C5 C4 . 69.88(9) yes
Fe1 . C5 C6 . 70.10(9) yes
C4 . C5 C6 . 107.04(15) yes
Fe1 . C5 H51 . 126.3 no
C4 . C5 H51 . 126.4 no
C6 . C5 H51 . 126.6 no
Fe1 . C6 C5 . 70.65(9) yes
Fe1 . C6 C7 . 70.78(9) yes
C5 . C6 C7 . 108.55(15) yes
Fe1 . C6 H61 . 125.5 no
C5 . C6 H61 . 125.8 no
C7 . C6 H61 . 125.6 no
Fe1 . C7 C6 . 69.64(9) yes
Fe1 . C7 C3 . 70.89(9) yes
C6 . C7 C3 . 107.81(15) yes
Fe1 . C7 H71 . 125.8 no
C6 . C7 H71 . 125.9 no
C3 . C7 H71 . 126.3 no
Fe2 . C8 O4 . 177.54(14) yes
Fe2 . C9 O3 . 177.75(14) yes
Fe2 . C10 C11 . 70.34(8) yes
Fe2 . C10 C14 . 70.16(9) yes
C11 . C10 C14 . 108.30(14) yes
Fe2 . C10 H101 . 125.6 no
C11 . C10 H101 . 125.9 no
C14 . C10 H101 . 125.8 no
Fe2 . C11 C10 . 70.12(8) yes
Fe2 . C11 C12 . 70.20(9) yes
C10 . C11 C12 . 108.33(14) yes
Fe2 . C11 H111 . 125.6 no
C10 . C11 H111 . 126.0 no
C12 . C11 H111 . 125.7 no
Fe2 . C12 C11 . 70.73(9) yes
Fe2 . C12 C13 . 69.21(9) yes
C11 . C12 C13 . 107.68(14) yes
Fe2 . C12 H121 . 126.2 no
C11 . C12 H121 . 126.1 no
C13 . C12 H121 . 126.2 no
C12 . C13 Fe2 . 70.78(9) yes
C12 . C13 C14 . 108.25(14) yes
Fe2 . C13 C14 . 70.89(9) yes
C12 . C13 H131 . 125.9 no
Fe2 . C13 H131 . 125.7 no
C14 . C13 H131 . 125.9 no
Fe2 . C14 C13 . 69.31(9) yes
Fe2 . C14 C10 . 70.45(9) yes
C13 . C14 C10 . 107.44(14) yes
Fe2 . C14 H141 . 126.1 no
C13 . C14 H141 . 126.3 no
C10 . C14 H141 . 126.3 no
C16 . C15 O5 . 105.63(14) yes
C16 . C15 H151 . 111.3 no
O5 . C15 H151 . 110.6 no
C16 . C15 H152 . 110.6 no
O5 . C15 H152 . 110.4 no
H151 . C15 H152 . 108.3 no
C15 . C16 C17 . 103.56(14) yes
C15 . C16 H161 . 110.9 no
C17 . C16 H161 . 110.9 no
C15 . C16 H162 . 111.6 no
C17 . C16 H162 . 111.6 no
H161 . C16 H162 . 108.3 no
C16 . C17 C18 . 102.34(15) yes
C16 . C17 H171 . 111.9 no
C18 . C17 H171 . 111.7 no
C16 . C17 H172 . 111.3 no
C18 . C17 H172 . 111.3 no
H171 . C17 H172 . 108.4 no
C17 . C18 O5 . 105.32(14) yes
C17 . C18 H181 . 110.9 no
O5 . C18 H181 . 111.1 no
C17 . C18 H182 . 110.9 no
O5 . C18 H182 . 110.7 no
H181 . C18 H182 . 108.0 no
Mg1 2_756 O1 C1 . 147.13(10) yes
C15 . O5 C18 . 109.28(12) yes
C15 . O5 Mg1 . 124.24(10) yes
C18 . O5 Mg1 . 125.42(10) yes

loop_
_geom_bond_atom_site_label_1
_geom_bond_atom_site_label_2
_geom_bond_site_symmetry_2
_geom_bond_distance
_geom_bond_publ_flag
Fe1 Mg1 . 2.6112(5) yes
Fe1 C1 . 1.7016(14) yes
Fe1 C2 . 1.7395(16) yes
Fe1 C3 . 2.1202(15) yes
Fe1 C4 . 2.0941(15) yes
Fe1 C5 . 2.1054(15) yes
Fe1 C6 . 2.0982(16) yes
Fe1 C7 . 2.1134(16) yes
Fe2 Mg1 . 2.5629(5) yes
Fe2 C8 . 1.7359(16) yes
Fe2 C9 . 1.7279(15) yes
Fe2 C10 . 2.1071(15) yes
Fe2 C11 . 2.1100(15) yes
Fe2 C12 . 2.1032(16) yes
Fe2 C13 . 2.0824(16) yes
Fe2 C14 . 2.1033(15) yes
Mg1 O1 2_756 2.1015(11) yes
Mg1 O5 . 2.0479(11) yes
C1 O1 . 1.1946(18) yes
C2 O2 . 1.164(2) yes
C3 C4 . 1.418(3) yes
C3 C7 . 1.404(3) yes
C3 H31 . 0.959 no
C4 C5 . 1.415(2) yes
C4 H41 . 0.959 no
C5 C6 . 1.412(3) yes
C5 H51 . 0.957 no
C6 C7 . 1.426(3) yes
C6 H61 . 0.958 no
C7 H71 . 0.961 no
C8 O4 . 1.162(2) yes
C9 O3 . 1.1707(19) yes
C10 C11 . 1.426(2) yes
C10 C14 . 1.419(2) yes
C10 H101 . 0.956 no
C11 C12 . 1.409(2) yes
C11 H111 . 0.958 no
C12 C13 . 1.432(2) yes
C12 H121 . 0.956 no
C13 C14 . 1.425(2) yes
C13 H131 . 0.955 no
C14 H141 . 0.958 no
C15 C16 . 1.509(3) yes
C15 O5 . 1.4581(18) yes
C15 H151 . 0.956 no
C15 H152 . 0.959 no
C16 C17 . 1.510(3) yes
C16 H161 . 0.960 no
C16 H162 . 0.954 no
C17 C18 . 1.508(2) yes
C17 H171 . 0.956 no
C17 H172 . 0.957 no
C18 O5 . 1.453(2) yes
C18 H181 . 0.956 no
C18 H182 . 0.962 no
